data_2204727
loop_
_publ_author_name
'Tr\'avn\'i\<cek, Zden\<ek'
'Kry\<stof, Vladim\'ir'

_publ_section_title
;
 6-Benzylamino-2-(2-hydroxyethylamino)-9-methylpurine-1,7-diium
 bis(perchlorate) monohydrate
;
_journal_issue 12
_journal_name_full 'Acta Crystallographica Section E'
_journal_page_first o2324
_journal_page_last o2327
_journal_paper_doi 10.1107/S160053680402896X
_journal_volume 60
_journal_year 2004
_chemical_formula_iupac 'C15 H20 N6 O 2+, 2Cl O4 -, H2 O'
_chemical_formula_moiety 'C15 H20 N6 O 2+, 2Cl O4 -, H2 O'
_chemical_formula_sum 'C15 H22 Cl2 N6 O10'
_chemical_formula_weight 517.29
_chemical_name_systematic
;
6-Benzylamino-2-(2-hydroxyethylamino)-9-methylpurin-1,7-ium
diperchlorate monohydrate
;
_space_group_IT_number 14
_symmetry_cell_setting monoclinic
_symmetry_space_group_name_Hall '-P 2ybc'
_symmetry_space_group_name_H-M 'P 1 21/c 1'
_atom_sites_solution_hydrogens geom
_atom_sites_solution_primary direct
_atom_sites_solution_secondary difmap
_audit_creation_method SHELXL-97
_cell_angle_alpha 90.00
_cell_angle_beta 94.187(4)
_cell_angle_gamma 90.00
_cell_formula_units_Z 4
_cell_length_a 17.8770(7)
_cell_length_b 7.4072(3)
_cell_length_c 16.4214(6)
_cell_measurement_reflns_used 12391
_cell_measurement_temperature 100(2)
_cell_measurement_theta_max 31.82
_cell_measurement_theta_min 1.78
_cell_volume 2168.69(15)
_computing_cell_refinement 'CrysAlis RED (Oxford Diffraction, 2004)'
_computing_data_collection 'CrysAlis CCD (Oxford Diffraction, 2004)'
_computing_data_reduction 'CrysALis RED'
_computing_molecular_graphics 'ORTEPIII (Burnett & Johnson, 1996)'
_computing_publication_material 'SHELXL97  and PARST (Nardelli, 1995)'
_computing_structure_refinement 'SHELXL97 (Sheldrick, 1997)'
_computing_structure_solution 'SHELXS97 (Sheldrick, 1990)'
_diffrn_ambient_temperature 100(2)
_diffrn_detector_area_resol_mean 16.3
_diffrn_measured_fraction_theta_full 0.997
_diffrn_measured_fraction_theta_max 0.997
_diffrn_measurement_device_type 'Xcalibur2 (Sapphire2 CCD)'
_diffrn_measurement_method 'rotation method via \w'
_diffrn_radiation_monochromator 'Enhance (Oxford Diffraction)'
_diffrn_radiation_source 'fine-focus sealed tube'
_diffrn_radiation_type MoK\a
_diffrn_radiation_wavelength 0.71073
_diffrn_reflns_av_R_equivalents 0.0303
_diffrn_reflns_av_sigmaI/netI 0.0169
_diffrn_reflns_limit_h_max 21
_diffrn_reflns_limit_h_min -21
_diffrn_reflns_limit_k_max 7
_diffrn_reflns_limit_k_min -8
_diffrn_reflns_limit_l_max 19
_diffrn_reflns_limit_l_min -19
_diffrn_reflns_number 13724
_diffrn_reflns_theta_full 25.00
_diffrn_reflns_theta_max 24.99
_diffrn_reflns_theta_min 3.25
_diffrn_standards_number 0
_exptl_absorpt_coefficient_mu 0.366
_exptl_absorpt_correction_type none
_exptl_crystal_colour colorless
_exptl_crystal_density_diffrn 1.584
_exptl_crystal_density_method 'not measured'
_exptl_crystal_description cube
_exptl_crystal_F_000 1072
_exptl_crystal_size_max 0.40
_exptl_crystal_size_mid 0.40
_exptl_crystal_size_min 0.40
_refine_diff_density_max 0.942
_refine_diff_density_min -0.633
_refine_ls_extinction_method none
_refine_ls_goodness_of_fit_ref 1.000
_refine_ls_hydrogen_treatment mixed
_refine_ls_matrix_type full
_refine_ls_number_parameters 311
_refine_ls_number_reflns 3802
_refine_ls_number_restraints 3
_refine_ls_restrained_S_all 1.001
_refine_ls_R_factor_all 0.0476
_refine_ls_R_factor_gt 0.0456
_refine_ls_shift/su_max 0.001
_refine_ls_shift/su_mean 0.000
_refine_ls_structure_factor_coef Fsqd
_refine_ls_weighting_details 'calc w = 1/[\s^2^(Fo^2^)+(0.06P)^2^+4.28P] where P = (Fo^2^+2Fc^2^)/3'
_refine_ls_weighting_scheme calc
_refine_ls_wR_factor_gt 0.1181
_refine_ls_wR_factor_ref 0.1200
_reflns_number_gt 3569
_reflns_number_total 3802
_reflns_threshold_expression I>2\s(I)
_cod_data_source_file kp6016.cif
_cod_data_source_block I
_cod_original_sg_symbol_H-M 'P 21/c'
_cod_database_code 2204727
_cod_database_fobs_code 2204727

loop_
_symmetry_equiv_pos_as_xyz
'x, y, z'
'-x, y+1/2, -z+1/2'
'-x, -y, -z'
'x, -y-1/2, z-1/2'

loop_
_atom_site_label
_atom_site_fract_x
_atom_site_fract_y
_atom_site_fract_z
_atom_site_U_iso_or_equiv
_atom_site_adp_type
_atom_site_calc_flag
_atom_site_refinement_flags
_atom_site_occupancy
_atom_site_type_symbol
O1 0.92285(10) 0.4568(3) 0.67233(11) 0.0256(4) Uani d D 1 O
Cl1 0.94730(3) 0.97020(8) 0.64423(3) 0.01851(17) Uani d . 1 Cl
O2 0.87567(11) 0.8872(3) 0.64721(14) 0.0405(5) Uani d . 1 O
O3 0.95922(11) 1.0902(3) 0.71416(12) 0.0328(5) Uani d . 1 O
O4 1.00550(11) 0.8369(3) 0.64940(12) 0.0347(5) Uani d . 1 O
O5 0.95054(11) 1.0763(3) 0.57151(11) 0.0316(5) Uani d . 1 O
Cl2 0.63155(3) 0.32984(8) 0.13018(3) 0.01946(17) Uani d . 1 Cl
O6 0.70636(12) 0.3885(3) 0.11614(13) 0.0404(5) Uani d . 1 O
O7 0.59219(13) 0.4729(3) 0.16858(12) 0.0379(5) Uani d . 1 O
O8 0.59156(10) 0.2802(3) 0.05357(11) 0.0254(4) Uani d . 1 O
O9 0.63657(10) 0.1786(2) 0.18465(11) 0.0233(4) Uani d . 1 O
H1W 0.938(2) 0.352(4) 0.695(2) 0.061(12) Uiso d D 1 H
H1V 0.9580(19) 0.535(5) 0.692(2) 0.058(12) Uiso d D 1 H
N1 0.66952(10) 0.5842(3) 0.53987(11) 0.0124(4) Uani d . 1 N
H1 0.6380 0.6350 0.5716 0.015 Uiso calc R 1 H
N2 0.57211(10) 0.5794(3) 0.43875(11) 0.0138(4) Uani d . 1 N
H2 0.5443 0.6317 0.4740 0.017 Uiso calc R 1 H
C2 0.64358(12) 0.5422(3) 0.46001(13) 0.0120(4) Uani d . 1 C
N3 0.68667(10) 0.4709(3) 0.40590(11) 0.0134(4) Uani d . 1 N
C4 0.75663(12) 0.4403(3) 0.43714(14) 0.0129(5) Uani d . 1 C
C5 0.78664(12) 0.4726(3) 0.51548(14) 0.0139(5) Uani d . 1 C
N6 0.76308(10) 0.5912(3) 0.64801(11) 0.0139(4) Uani d . 1 N
H6 0.8076 0.5522 0.6667 0.017 Uiso calc R 1 H
C6 0.74088(12) 0.5512(3) 0.57188(14) 0.0129(5) Uani d . 1 C
N7 0.86101(10) 0.4181(3) 0.51913(12) 0.0174(4) Uani d . 1 N
H7 0.8932 0.4248 0.5622 0.021 Uiso calc R 1 H
C8 0.87511(13) 0.3543(3) 0.44674(15) 0.0180(5) Uani d . 1 C
H8 0.9219 0.3062 0.4332 0.022 Uiso calc R 1 H
N9 0.81344(11) 0.3675(3) 0.39494(12) 0.0146(4) Uani d . 1 N
C9 0.71963(13) 0.6958(3) 0.70444(14) 0.0173(5) Uani d . 1 C
H9B 0.6655 0.6701 0.6930 0.021 Uiso calc R 1 H
H9A 0.7276 0.8263 0.6955 0.021 Uiso calc R 1 H
O10 0.46250(9) 0.2882(2) 0.39930(10) 0.0181(4) Uani d D 1 O
C10 0.74273(13) 0.6492(3) 0.79247(14) 0.0163(5) Uani d . 1 C
C11 0.69016(14) 0.5765(3) 0.84138(15) 0.0202(5) Uani d . 1 C
H11 0.6403 0.5556 0.8194 0.024 Uiso calc R 1 H
C12 0.71056(16) 0.5340(3) 0.92286(16) 0.0245(6) Uani d . 1 C
H12 0.6743 0.4854 0.9563 0.029 Uiso calc R 1 H
C13 0.78324(16) 0.5624(3) 0.95507(15) 0.0253(6) Uani d . 1 C
H13 0.7969 0.5331 1.0105 0.030 Uiso calc R 1 H
C14 0.83636(15) 0.6340(4) 0.90620(15) 0.0234(6) Uani d . 1 C
H14 0.8865 0.6521 0.9281 0.028 Uiso calc R 1 H
C15 0.81605(14) 0.6789(3) 0.82538(15) 0.0200(5) Uani d . 1 C
H15 0.8521 0.7299 0.7924 0.024 Uiso calc R 1 H
C16 0.80574(14) 0.3138(3) 0.30852(14) 0.0182(5) Uani d . 1 C
H16C 0.8424 0.2193 0.2988 0.027 Uiso calc R 1 H
H16B 0.8147 0.4186 0.2742 0.027 Uiso calc R 1 H
H16A 0.7550 0.2676 0.2950 0.027 Uiso calc R 1 H
C17 0.53948(13) 0.5339(3) 0.35683(14) 0.0171(5) Uani d . 1 C
H17B 0.5754 0.5677 0.3163 0.020 Uiso calc R 1 H
H17A 0.4933 0.6058 0.3451 0.020 Uiso calc R 1 H
C18 0.52057(13) 0.3361(3) 0.34692(15) 0.0201(5) Uani d . 1 C
H18B 0.5034 0.3110 0.2894 0.024 Uiso calc R 1 H
H18A 0.5659 0.2624 0.3611 0.024 Uiso calc R 1 H
H10 0.4508(19) 0.1678(19) 0.387(2) 0.043(9) Uiso d D 1 H

loop_
_atom_site_aniso_label
_atom_site_aniso_U_11
_atom_site_aniso_U_22
_atom_site_aniso_U_33
_atom_site_aniso_U_12
_atom_site_aniso_U_13
_atom_site_aniso_U_23
O1 0.0238(10) 0.0259(10) 0.0256(10) 0.0007(8) -0.0079(8) -0.0049(8)
Cl1 0.0158(3) 0.0234(3) 0.0162(3) 0.0034(2) 0.0009(2) -0.0007(2)
O2 0.0258(11) 0.0499(14) 0.0451(13) -0.0120(10) -0.0018(9) 0.0091(11)
O3 0.0416(12) 0.0300(11) 0.0256(10) 0.0115(9) -0.0060(8) -0.0058(8)
O4 0.0369(11) 0.0374(12) 0.0295(11) 0.0178(9) 0.0011(8) -0.0016(9)
O5 0.0399(11) 0.0326(11) 0.0225(10) 0.0045(9) 0.0038(8) 0.0079(8)
Cl2 0.0271(3) 0.0140(3) 0.0181(3) -0.0031(2) 0.0079(2) -0.0029(2)
O6 0.0378(12) 0.0521(14) 0.0325(11) -0.0219(10) 0.0116(9) -0.0061(10)
O7 0.0667(15) 0.0238(10) 0.0251(10) 0.0185(10) 0.0164(10) 0.0026(8)
O8 0.0300(10) 0.0240(10) 0.0219(9) 0.0002(8) -0.0006(7) 0.0009(7)
O9 0.0248(9) 0.0194(9) 0.0249(9) 0.0020(7) -0.0031(7) 0.0018(7)
N1 0.0125(9) 0.0124(9) 0.0124(9) 0.0005(7) 0.0023(7) -0.0005(7)
N2 0.0137(9) 0.0162(10) 0.0117(9) 0.0012(8) 0.0013(7) -0.0027(7)
C2 0.0140(11) 0.0085(10) 0.0135(11) -0.0021(8) 0.0017(8) 0.0014(8)
N3 0.0143(9) 0.0128(10) 0.0133(9) -0.0001(7) 0.0017(7) 0.0007(7)
C4 0.0137(11) 0.0097(10) 0.0155(11) -0.0013(8) 0.0040(8) 0.0017(8)
C5 0.0127(11) 0.0134(11) 0.0157(11) -0.0005(9) 0.0015(9) 0.0011(9)
N6 0.0139(9) 0.0136(9) 0.0137(9) 0.0005(8) -0.0019(7) 0.0002(8)
C6 0.0131(11) 0.0095(10) 0.0162(11) -0.0025(8) 0.0018(8) 0.0029(8)
N7 0.0114(9) 0.0207(11) 0.0197(10) 0.0032(8) -0.0006(8) -0.0002(8)
C8 0.0136(11) 0.0189(12) 0.0217(12) 0.0024(9) 0.0031(9) -0.0005(10)
N9 0.0150(9) 0.0135(9) 0.0158(10) 0.0006(8) 0.0040(7) 0.0004(8)
C9 0.0208(12) 0.0155(12) 0.0153(11) 0.0040(9) -0.0005(9) -0.0019(9)
O10 0.0151(8) 0.0196(9) 0.0200(8) -0.0013(7) 0.0039(6) -0.0067(7)
C10 0.0223(12) 0.0113(11) 0.0150(12) 0.0040(9) -0.0002(9) -0.0032(9)
C11 0.0240(12) 0.0156(12) 0.0209(12) 0.0039(10) 0.0027(10) -0.0046(10)
C12 0.0365(15) 0.0178(13) 0.0204(13) 0.0046(11) 0.0098(11) -0.0012(10)
C13 0.0405(15) 0.0197(13) 0.0154(12) 0.0092(11) 0.0004(11) -0.0026(10)
C14 0.0278(14) 0.0221(13) 0.0190(12) 0.0067(11) -0.0057(10) -0.0057(10)
C15 0.0258(13) 0.0158(12) 0.0184(12) 0.0021(10) 0.0014(10) -0.0033(9)
C16 0.0214(12) 0.0187(12) 0.0151(11) 0.0014(10) 0.0065(9) -0.0023(9)
C17 0.0144(11) 0.0244(13) 0.0122(11) 0.0008(9) 0.0000(9) -0.0002(9)
C18 0.0141(11) 0.0279(14) 0.0187(12) -0.0021(10) 0.0042(9) -0.0096(10)

loop_
_atom_type_symbol
_atom_type_description
_atom_type_scat_dispersion_real
_atom_type_scat_dispersion_imag
_atom_type_scat_source
C C 0.0033 0.0016 'International Tables Vol C Tables 4.2.6.8 and 6.1.1.4'
H H 0.0000 0.0000 'International Tables Vol C Tables 4.2.6.8 and 6.1.1.4'
N N 0.0061 0.0033 'International Tables Vol C Tables 4.2.6.8 and 6.1.1.4'
O O 0.0106 0.0060 'International Tables Vol C Tables 4.2.6.8 and 6.1.1.4'
Cl Cl 0.1484 0.1585 'International Tables Vol C Tables 4.2.6.8 and 6.1.1.4'

loop_
_geom_angle_atom_site_label_1
_geom_angle_atom_site_label_2
_geom_angle_atom_site_label_3
_geom_angle
_geom_angle_publ_flag
H1W O1 H1V 103(4) ?
O2 Cl1 O4 110.56(14) ?
O2 Cl1 O5 110.87(13) ?
O4 Cl1 O5 110.72(12) ?
O2 Cl1 O3 108.47(13) ?
O4 Cl1 O3 108.07(12) ?
O5 Cl1 O3 108.05(13) ?
O9 Cl2 O6 108.62(13) ?
O9 Cl2 O7 108.17(11) ?
O6 Cl2 O7 109.67(14) ?
O9 Cl2 O8 110.38(11) ?
O6 Cl2 O8 110.04(11) ?
O7 Cl2 O8 109.92(12) ?
C6 N1 C2 124.03(19) y
C6 N1 H1 118.0 ?
C2 N1 H1 118.0 ?
C2 N2 C17 120.26(19) ?
C2 N2 H2 119.9 ?
C17 N2 H2 119.9 ?
N3 C2 N2 120.0(2) ?
N3 C2 N1 123.3(2) y
N2 C2 N1 116.65(19) ?
C2 N3 C4 112.54(19) y
N3 C4 C5 128.2(2) y
N3 C4 N9 125.2(2) y
C5 C4 N9 106.61(19) y
C4 C5 N7 107.25(19) y
C4 C5 C6 118.8(2) y
N7 C5 C6 134.0(2) y
C6 N6 C9 125.41(19) ?
C6 N6 H6 117.3 ?
C9 N6 H6 117.3 ?
N6 C6 N1 122.2(2) ?
N6 C6 C5 124.7(2) ?
N1 C6 C5 113.1(2) y
C8 N7 C5 108.10(19) y
C8 N7 H7 125.9 ?
C5 N7 H7 125.9 ?
N7 C8 N9 110.0(2) y
N7 C8 H8 125.0 ?
N9 C8 H8 125.0 ?
C8 N9 C4 108.05(19) y
C8 N9 C16 127.2(2) ?
C4 N9 C16 124.73(19) ?
N6 C9 C10 111.20(18) ?
N6 C9 H9B 109.4 ?
C10 C9 H9B 109.4 ?
N6 C9 H9A 109.4 ?
C10 C9 H9A 109.4 ?
H9B C9 H9A 108.0 ?
C18 O10 H10 105(2) ?
C11 C10 C15 119.5(2) ?
C11 C10 C9 119.4(2) ?
C15 C10 C9 121.1(2) ?
C10 C11 C12 120.1(2) ?
C10 C11 H11 120.0 ?
C12 C11 H11 120.0 ?
C13 C12 C11 120.3(2) ?
C13 C12 H12 119.8 ?
C11 C12 H12 119.8 ?
C12 C13 C14 119.9(2) ?
C12 C13 H13 120.0 ?
C14 C13 H13 120.0 ?
C15 C14 C13 120.0(2) ?
C15 C14 H14 120.0 ?
C13 C14 H14 120.0 ?
C14 C15 C10 120.2(2) ?
C14 C15 H15 119.9 ?
C10 C15 H15 119.9 ?
N9 C16 H16C 109.5 ?
N9 C16 H16B 109.5 ?
H16C C16 H16B 109.5 ?
N9 C16 H16A 109.5 ?
H16C C16 H16A 109.5 ?
H16B C16 H16A 109.5 ?
N2 C17 C18 113.2(2) ?
N2 C17 H17B 108.9 ?
C18 C17 H17B 108.9 ?
N2 C17 H17A 108.9 ?
C18 C17 H17A 108.9 ?
H17B C17 H17A 107.8 ?
O10 C18 C17 109.89(19) ?
O10 C18 H18B 109.7 ?
C17 C18 H18B 109.7 ?
O10 C18 H18A 109.7 ?
C17 C18 H18A 109.7 ?
H18B C18 H18A 108.2 ?

loop_
_geom_bond_atom_site_label_1
_geom_bond_atom_site_label_2
_geom_bond_distance
_geom_bond_publ_flag
O1 H1W 0.90(3) ?
O1 H1V 0.90(3) ?
Cl1 O2 1.425(2) ?
Cl1 O4 1.433(2) ?
Cl1 O5 1.4343(19) ?
Cl1 O3 1.455(2) ?
Cl2 O9 1.4321(18) ?
Cl2 O6 1.441(2) ?
Cl2 O7 1.442(2) ?
Cl2 O8 1.4485(18) ?
N1 C6 1.366(3) y
N1 C2 1.394(3) y
N1 H1 0.8800 ?
N2 C2 1.329(3) y
N2 C17 1.466(3) ?
N2 H2 0.8800 ?
C2 N3 1.327(3) y
N3 C4 1.336(3) y
C4 C5 1.378(3) y
C4 N9 1.380(3) y
C5 N7 1.387(3) y
C5 C6 1.406(3) y
N6 C6 1.317(3) y
N6 C9 1.472(3) y
N6 H6 0.8800 ?
N7 C8 1.320(3) y
N7 H7 0.8800 ?
C8 N9 1.346(3) y
C8 H8 0.9500 ?
N9 C16 1.471(3) ?
C9 C10 1.514(3) ?
C9 H9B 0.9900 ?
C9 H9A 0.9900 ?
O10 C18 1.440(3) ?
O10 H10 0.936(10) ?
C10 C11 1.389(3) ?
C10 C15 1.398(3) ?
C11 C12 1.397(4) ?
C11 H11 0.9500 ?
C12 C13 1.383(4) ?
C12 H12 0.9500 ?
C13 C14 1.392(4) ?
C13 H13 0.9500 ?
C14 C15 1.391(3) ?
C14 H14 0.9500 ?
C15 H15 0.9500 ?
C16 H16C 0.9800 ?
C16 H16B 0.9800 ?
C16 H16A 0.9800 ?
C17 C18 1.509(3) ?
C17 H17B 0.9900 ?
C17 H17A 0.9900 ?
C18 H18B 0.9900 ?
C18 H18A 0.9900 ?

loop_
_geom_hbond_atom_site_label_D
_geom_hbond_atom_site_label_H
_geom_hbond_atom_site_label_A
_geom_hbond_site_symmetry_A
_geom_hbond_distance_DH
_geom_hbond_distance_HA
_geom_hbond_distance_DA
_geom_hbond_angle_DHA
O1 H1W O3 1_545 0.90(3) 1.99(3) 2.865(3) 163(4)
O1 H1V O3 2_746 0.90(3) 2.10(3) 2.885(3) 146(4)
O1 H1V O4 . 0.90(3) 2.51(3) 3.214(3) 136(3)
N1 H1 O10 3_666 0.88 1.98 2.794(2) 154
N2 H2 O10 3_666 0.88 2.18 2.942(2) 145
N6 H6 O1 . 0.88 2.17 3.024(3) 162
N7 H7 O1 . 0.88 1.86 2.688(3) 156
O10 H10 O7 2_645 0.936(10) 1.844(16) 2.738(3) 159(3)

loop_
_geom_torsion_atom_site_label_1
_geom_torsion_atom_site_label_2
_geom_torsion_atom_site_label_3
_geom_torsion_atom_site_label_4
_geom_torsion
_geom_torsion_publ_flag
C17 N2 C2 N3 3.1(3) ?
C17 N2 C2 N1 -177.86(19) ?
C6 N1 C2 N3 -2.3(3) ?
C6 N1 C2 N2 178.6(2) ?
N2 C2 N3 C4 -179.4(2) ?
N1 C2 N3 C4 1.6(3) ?
C2 N3 C4 C5 0.3(3) ?
C2 N3 C4 N9 -179.9(2) ?
N3 C4 C5 N7 179.6(2) ?
N9 C4 C5 N7 -0.2(2) ?
N3 C4 C5 C6 -1.5(4) ?
N9 C4 C5 C6 178.65(19) ?
C9 N6 C6 N1 -8.7(3) ?
C9 N6 C6 C5 171.0(2) y
C2 N1 C6 N6 -179.3(2) ?
C2 N1 C6 C5 1.0(3) ?
C4 C5 C6 N6 -179.0(2) ?
N7 C5 C6 N6 -0.5(4) ?
C4 C5 C6 N1 0.8(3) ?
N7 C5 C6 N1 179.2(2) ?
C4 C5 N7 C8 -0.6(3) ?
C6 C5 N7 C8 -179.1(2) ?
C5 N7 C8 N9 1.1(3) ?
N7 C8 N9 C4 -1.2(3) ?
N7 C8 N9 C16 179.2(2) ?
N3 C4 N9 C8 -179.0(2) ?
C5 C4 N9 C8 0.9(3) ?
N3 C4 N9 C16 0.5(3) ?
C5 C4 N9 C16 -179.6(2) ?
C6 N6 C9 C10 154.8(2) y
N6 C9 C10 C11 -118.9(2) ?
N6 C9 C10 C15 61.3(3) y
C15 C10 C11 C12 0.2(3) ?
C9 C10 C11 C12 -179.6(2) ?
C10 C11 C12 C13 -0.6(4) ?
C11 C12 C13 C14 0.1(4) ?
C12 C13 C14 C15 0.8(4) ?
C13 C14 C15 C10 -1.2(4) ?
C11 C10 C15 C14 0.7(4) ?
C9 C10 C15 C14 -179.5(2) ?
C2 N2 C17 C18 77.8(3) ?
N2 C17 C18 O10 64.7(2) ?

loop_
_cod_related_entry_id
_cod_related_entry_database
_cod_related_entry_code
1 ChemSpider 21130182
